data_7238661
loop_
_publ_author_name
'Anvar, Salma'
'Mohammadpoor-Baltork, Iraj'
'Tangestaninejad, Shahram'
'Moghadam, Majid'
'Mirkhani, Valiollah'
'Khosropour, Ahmad Reza'
'Kia, Reza'

_publ_section_title
;
 Efficient and environmentally-benign three-component synthesis of
 quinolines and bis-quinolines catalyzed by recyclable potassium
 dodecatungstocobaltate trihydrate under microwave irradiation
;
_journal_issue 23
_journal_name_full 'RSC Advances'
_journal_page_first 8713
_journal_paper_doi 10.1039/c2ra20639k
_journal_volume 2
_journal_year 2012
_chemical_formula_moiety 'C30 H21 N O'
_chemical_formula_sum 'C30 H21 N O'
_chemical_formula_weight 411.48
_chemical_name_common
;
2-(Anthracen-10-yl)-6-methoxy-4-phenylquinoline
;
_chemical_name_systematic
;
2-(Anthracen-10-yl)-6-methoxy-4-phenylquinoline
;
_space_group_IT_number 14
_space_group_name_Hall '-P 2ybc'
_space_group_name_H-M_alt 'P 1 21/c 1'
_symmetry_cell_setting monoclinic
_symmetry_space_group_name_Hall '-P 2ybc'
_symmetry_space_group_name_H-M 'P 1 21/c 1'
_atom_sites_solution_hydrogens geom
_atom_sites_solution_primary direct
_atom_sites_solution_secondary difmap
_audit_creation_method SHELXL-97
_cell_angle_alpha 90.00
_cell_angle_beta 104.99(3)
_cell_angle_gamma 90.00
_cell_formula_units_Z 4
_cell_length_a 8.1823(16)
_cell_length_b 13.029(3)
_cell_length_c 20.970(6)
_cell_measurement_reflns_used 3220
_cell_measurement_temperature 291(2)
_cell_measurement_theta_max 24.22
_cell_measurement_theta_min 2.03
_cell_volume 2159.5(9)
_computing_cell_refinement 'X-Area 1.52'
_computing_data_collection 'X-Area 1.52 (Stoe & Cie GmbH, 2009)'
_computing_data_reduction 'X-Area 1.52'
_computing_molecular_graphics SHELXTL
_computing_publication_material 'SHELXTL, PLATON (Spek, 2009)'
_computing_structure_refinement SHELXTL
_computing_structure_solution 'SHELXTL (Sheldrick, 2008)'
_diffrn_ambient_temperature 291(2)
_diffrn_detector_area_resol_mean '0.15 mm'
_diffrn_measured_fraction_theta_full 0.893
_diffrn_measured_fraction_theta_max 0.893
_diffrn_measurement_device_type 'STOE IPDS 2T Image Plate diffractometer'
_diffrn_measurement_method '\w scans'
_diffrn_radiation_monochromator graphite
_diffrn_radiation_source 'fine-focus sealed tube'
_diffrn_radiation_type MoK\a
_diffrn_radiation_wavelength 0.71073
_diffrn_reflns_av_R_equivalents 0.0847
_diffrn_reflns_av_sigmaI/netI 0.2611
_diffrn_reflns_limit_h_max 9
_diffrn_reflns_limit_h_min -9
_diffrn_reflns_limit_k_max 13
_diffrn_reflns_limit_k_min -15
_diffrn_reflns_limit_l_max 25
_diffrn_reflns_limit_l_min -25
_diffrn_reflns_number 8950
_diffrn_reflns_theta_full 25.50
_diffrn_reflns_theta_max 25.50
_diffrn_reflns_theta_min 2.01
_diffrn_standards_number 0
_exptl_absorpt_coefficient_mu 0.076
_exptl_absorpt_correction_T_max 1.0000
_exptl_absorpt_correction_T_min 0.9653
_exptl_absorpt_correction_type multi-scan
_exptl_absorpt_process_details 'MULABS (Blessing, 1995) in PLATON (Spek, 2009)'
_exptl_crystal_colour colourless
_exptl_crystal_density_diffrn 1.266
_exptl_crystal_density_method 'not measured'
_exptl_crystal_description plate
_exptl_crystal_F_000 864
_exptl_crystal_size_max 0.23
_exptl_crystal_size_mid 0.15
_exptl_crystal_size_min 0.08
_refine_diff_density_max 0.089
_refine_diff_density_min -0.131
_refine_diff_density_rms 0.025
_refine_ls_extinction_method none
_refine_ls_goodness_of_fit_ref 0.539
_refine_ls_hydrogen_treatment constr
_refine_ls_matrix_type full
_refine_ls_number_parameters 290
_refine_ls_number_reflns 3586
_refine_ls_number_restraints 0
_refine_ls_restrained_S_all 0.539
_refine_ls_R_factor_all 0.1757
_refine_ls_R_factor_gt 0.0331
_refine_ls_shift/su_max 0.000
_refine_ls_shift/su_mean 0.000
_refine_ls_structure_factor_coef Fsqd
_refine_ls_weighting_details 'calc w=1/[\s^2^(Fo^2^)+(0.0067P)^2^] where P=(Fo^2^+2Fc^2^)/3'
_refine_ls_weighting_scheme calc
_refine_ls_wR_factor_gt 0.0411
_refine_ls_wR_factor_ref 0.0556
_reflns_number_gt 971
_reflns_number_total 3586
_reflns_threshold_expression I>2\s(I)
_cod_data_source_file c2ra20639k.txt
_cod_data_source_block a
_cod_depositor_comments
;
The following automatic conversions were performed:

data item '_symmetry_cell_setting' value 'Monoclinic' was changed to
'monoclinic' in accordance with the
/home/saulius/struct/COD-crude-data/automatic-downloads/DataCite-retrospective/RSC/depositions/lib/dictionaries/cif_core.dic
dictionary named 'cif_core.dic' version 2.4.2 last updated on
2011-04-26.

Automatic conversion script
Id: cif_fix_values 6909 2019-04-08 15:41:33Z antanas 
;
_cod_original_sg_symbol_H-M 'P 21/c'
_cod_database_code 7238661

loop_
_symmetry_equiv_pos_as_xyz
'x, y, z'
'-x, y+1/2, -z+1/2'
'-x, -y, -z'
'x, -y-1/2, z-1/2'

loop_
_atom_site_label
_atom_site_type_symbol
_atom_site_fract_x
_atom_site_fract_y
_atom_site_fract_z
_atom_site_U_iso_or_equiv
_atom_site_adp_type
_atom_site_occupancy
_atom_site_symmetry_multiplicity
_atom_site_calc_flag
_atom_site_refinement_flags
O1 O -0.2085(3) -0.54729(18) 0.05065(10) 0.0546(7) Uani 1 1 d .
N1 N 0.3962(4) -0.4182(2) 0.21785(11) 0.0440(8) Uani 1 1 d .
C1 C 0.5367(4) -0.4702(3) 0.22163(14) 0.0427(11) Uani 1 1 d .
C2 C 0.5477(4) -0.5551(3) 0.18176(14) 0.0446(10) Uani 1 1 d .
H2A H 0.6521 -0.5862 0.1857 0.054 Uiso 1 1 calc R
C3 C 0.4073(4) -0.5932(3) 0.13702(13) 0.0348(9) Uani 1 1 d .
C4 C 0.2525(4) -0.5413(3) 0.13219(13) 0.0354(9) Uani 1 1 d .
C5 C 0.2535(4) -0.4552(3) 0.17312(15) 0.0418(10) Uani 1 1 d .
C6 C 0.1002(4) -0.4027(3) 0.17016(14) 0.0486(11) Uani 1 1 d .
H6A H 0.1007 -0.3458 0.1970 0.058 Uiso 1 1 calc R
C7 C -0.0487(4) -0.4346(3) 0.12827(14) 0.0502(11) Uani 1 1 d .
H7A H -0.1485 -0.3991 0.1262 0.060 Uiso 1 1 calc R
C8 C -0.0497(4) -0.5216(3) 0.08841(15) 0.0428(10) Uani 1 1 d .
C9 C 0.0944(4) -0.5745(3) 0.08966(13) 0.0384(10) Uani 1 1 d .
H9A H 0.0905 -0.6320 0.0630 0.046 Uiso 1 1 calc R
C10 C -0.2187(4) -0.6326(3) 0.00662(14) 0.0631(12) Uani 1 1 d .
H10A H -0.3336 -0.6412 -0.0188 0.095 Uiso 1 1 calc R
H10B H -0.1815 -0.6938 0.0317 0.095 Uiso 1 1 calc R
H10C H -0.1477 -0.6200 -0.0225 0.095 Uiso 1 1 calc R
C11 C 0.4209(4) -0.6843(3) 0.09634(14) 0.0392(10) Uani 1 1 d .
C12 C 0.3651(4) -0.6811(3) 0.02777(15) 0.0503(10) Uani 1 1 d .
H12A H 0.3179 -0.6211 0.0068 0.060 Uiso 1 1 calc R
C13 C 0.3794(5) -0.7665(3) -0.00927(17) 0.0658(13) Uani 1 1 d .
H13A H 0.3413 -0.7639 -0.0550 0.079 Uiso 1 1 calc R
C14 C 0.4497(5) -0.8553(3) 0.0211(2) 0.0776(14) Uani 1 1 d .
H14A H 0.4608 -0.9123 -0.0042 0.093 Uiso 1 1 calc R
C15 C 0.5042(4) -0.8602(3) 0.0896(2) 0.0664(12) Uani 1 1 d .
H15A H 0.5493 -0.9208 0.1104 0.080 Uiso 1 1 calc R
C16 C 0.4910(4) -0.7750(3) 0.12627(15) 0.0494(10) Uani 1 1 d .
H16A H 0.5296 -0.7779 0.1720 0.059 Uiso 1 1 calc R
C17 C 0.6956(5) -0.2687(3) 0.20996(15) 0.0566(12) Uani 1 1 d .
H17A H 0.5923 -0.2844 0.1807 0.068 Uiso 1 1 calc R
C18 C 0.7735(5) -0.1788(3) 0.20234(17) 0.0678(13) Uani 1 1 d .
H18A H 0.7232 -0.1344 0.1682 0.081 Uiso 1 1 calc R
C19 C 0.9311(5) -0.1528(3) 0.24623(19) 0.0717(13) Uani 1 1 d .
H19A H 0.9843 -0.0917 0.2404 0.086 Uiso 1 1 calc R
C20 C 1.0038(5) -0.2156(3) 0.29617(17) 0.0658(13) Uani 1 1 d .
H20A H 1.1065 -0.1968 0.3248 0.079 Uiso 1 1 calc R
C21 C 0.9278(4) -0.3105(3) 0.30649(17) 0.0513(11) Uani 1 1 d .
C22 C 0.7679(4) -0.3392(3) 0.26150(15) 0.0470(10) Uani 1 1 d .
C23 C 0.6962(4) -0.4335(3) 0.27058(14) 0.0451(10) Uani 1 1 d .
C24 C 0.7725(4) -0.5000(3) 0.32350(16) 0.0451(11) Uani 1 1 d .
C25 C 0.9297(4) -0.4697(3) 0.36773(16) 0.0526(11) Uani 1 1 d .
C26 C 1.0013(4) -0.3777(3) 0.35797(16) 0.0575(12) Uani 1 1 d .
H26A H 1.1036 -0.3592 0.3870 0.069 Uiso 1 1 calc R
C27 C 0.7002(5) -0.5943(3) 0.33525(16) 0.0629(12) Uani 1 1 d .
H27A H 0.5970 -0.6144 0.3075 0.076 Uiso 1 1 calc R
C28 C 0.7781(5) -0.6563(3) 0.38618(18) 0.0771(14) Uani 1 1 d .
H28A H 0.7285 -0.7181 0.3930 0.092 Uiso 1 1 calc R
C29 C 0.9351(6) -0.6264(4) 0.42878(18) 0.0895(17) Uani 1 1 d .
H29A H 0.9881 -0.6693 0.4634 0.107 Uiso 1 1 calc R
C30 C 1.0084(5) -0.5379(3) 0.42017(17) 0.0747(14) Uani 1 1 d .
H30A H 1.1119 -0.5203 0.4486 0.090 Uiso 1 1 calc R

loop_
_atom_site_aniso_label
_atom_site_aniso_U_11
_atom_site_aniso_U_22
_atom_site_aniso_U_33
_atom_site_aniso_U_23
_atom_site_aniso_U_13
_atom_site_aniso_U_12
O1 0.0364(14) 0.0634(19) 0.0603(14) -0.0117(14) 0.0059(12) 0.0013(14)
N1 0.0438(18) 0.045(2) 0.0410(16) -0.0074(14) 0.0080(16) -0.0005(18)
C1 0.039(2) 0.048(3) 0.039(2) -0.0062(19) 0.0059(19) -0.004(2)
C2 0.039(2) 0.044(3) 0.050(2) -0.0104(19) 0.0103(19) 0.007(2)
C3 0.041(2) 0.031(2) 0.0360(18) -0.0022(17) 0.0147(18) 0.0033(19)
C4 0.039(2) 0.034(2) 0.0340(18) -0.0012(17) 0.0122(18) 0.004(2)
C5 0.040(2) 0.042(3) 0.045(2) -0.0019(19) 0.0129(19) 0.011(2)
C6 0.054(2) 0.046(3) 0.046(2) -0.0107(18) 0.014(2) 0.002(2)
C7 0.045(2) 0.055(3) 0.051(2) 0.000(2) 0.013(2) 0.020(2)
C8 0.046(2) 0.040(3) 0.043(2) 0.0014(18) 0.011(2) 0.003(2)
C9 0.044(2) 0.032(2) 0.0400(19) -0.0068(16) 0.0120(19) 0.003(2)
C10 0.048(2) 0.067(3) 0.068(2) -0.004(2) 0.004(2) -0.010(2)
C11 0.029(2) 0.041(2) 0.046(2) -0.0049(18) 0.0088(18) 0.0003(19)
C12 0.046(2) 0.048(3) 0.056(2) -0.0112(19) 0.0115(19) 0.010(2)
C13 0.064(3) 0.062(3) 0.066(2) -0.021(2) 0.007(2) 0.001(3)
C14 0.083(3) 0.050(3) 0.101(3) -0.041(3) 0.026(3) -0.002(3)
C15 0.072(3) 0.031(3) 0.097(3) 0.001(2) 0.024(3) 0.010(2)
C16 0.046(2) 0.047(3) 0.056(2) -0.002(2) 0.0156(19) 0.006(2)
C17 0.069(3) 0.049(3) 0.054(2) -0.012(2) 0.021(2) -0.007(3)
C18 0.086(3) 0.067(4) 0.061(2) -0.003(2) 0.036(3) 0.009(3)
C19 0.087(3) 0.062(3) 0.080(3) -0.024(3) 0.047(3) -0.029(3)
C20 0.067(3) 0.072(4) 0.063(3) -0.028(2) 0.024(2) -0.023(3)
C21 0.050(3) 0.054(3) 0.056(2) -0.024(2) 0.025(2) -0.015(2)
C22 0.051(2) 0.049(3) 0.044(2) -0.013(2) 0.0167(19) -0.005(2)
C23 0.040(2) 0.047(3) 0.049(2) -0.012(2) 0.0139(19) -0.002(2)
C24 0.039(2) 0.047(3) 0.049(2) -0.010(2) 0.012(2) 0.005(2)
C25 0.058(3) 0.046(3) 0.051(2) -0.015(2) 0.009(2) 0.000(2)
C26 0.042(2) 0.070(4) 0.055(2) -0.016(2) 0.003(2) -0.004(2)
C27 0.064(3) 0.061(3) 0.058(2) -0.004(2) 0.004(2) 0.001(3)
C28 0.085(3) 0.062(3) 0.077(3) 0.008(3) 0.008(3) -0.003(3)
C29 0.097(4) 0.090(4) 0.071(3) 0.011(3) 0.001(3) 0.023(3)
C30 0.069(3) 0.084(4) 0.057(3) -0.003(3) -0.009(2) 0.006(3)

loop_
_atom_type_symbol
_atom_type_description
_atom_type_scat_dispersion_real
_atom_type_scat_dispersion_imag
_atom_type_scat_source
C C 0.0033 0.0016 'International Tables Vol C Tables 4.2.6.8 and 6.1.1.4'
H H 0.0000 0.0000 'International Tables Vol C Tables 4.2.6.8 and 6.1.1.4'
N N 0.0061 0.0033 'International Tables Vol C Tables 4.2.6.8 and 6.1.1.4'
O O 0.0106 0.0060 'International Tables Vol C Tables 4.2.6.8 and 6.1.1.4'

loop_
_geom_angle_atom_site_label_1
_geom_angle_atom_site_label_2
_geom_angle_atom_site_label_3
_geom_angle
C8 O1 C10 116.6(3)
C1 N1 C5 115.6(3)
N1 C1 C2 123.9(3)
N1 C1 C23 117.7(3)
C2 C1 C23 118.4(3)
C3 C2 C1 121.4(3)
C3 C2 H2A 119.3
C1 C2 H2A 119.3
C2 C3 C4 116.8(3)
C2 C3 C11 120.6(3)
C4 C3 C11 122.7(3)
C5 C4 C3 118.2(3)
C5 C4 C9 118.7(3)
C3 C4 C9 123.1(3)
N1 C5 C4 124.1(3)
N1 C5 C6 116.4(3)
C4 C5 C6 119.5(3)
C7 C6 C5 120.8(3)
C7 C6 H6A 119.6
C5 C6 H6A 119.6
C6 C7 C8 119.5(3)
C6 C7 H7A 120.2
C8 C7 H7A 120.2
C9 C8 O1 124.9(3)
C9 C8 C7 121.6(3)
O1 C8 C7 113.4(3)
C8 C9 C4 119.8(3)
C8 C9 H9A 120.1
C4 C9 H9A 120.1
O1 C10 H10A 109.5
O1 C10 H10B 109.5
H10A C10 H10B 109.5
O1 C10 H10C 109.5
H10A C10 H10C 109.5
H10B C10 H10C 109.5
C16 C11 C12 118.6(3)
C16 C11 C3 120.3(3)
C12 C11 C3 121.2(3)
C13 C12 C11 120.3(3)
C13 C12 H12A 119.8
C11 C12 H12A 119.8
C14 C13 C12 120.4(3)
C14 C13 H13A 119.8
C12 C13 H13A 119.8
C13 C14 C15 120.1(4)
C13 C14 H14A 120.0
C15 C14 H14A 120.0
C16 C15 C14 119.4(3)
C16 C15 H15A 120.3
C14 C15 H15A 120.3
C15 C16 C11 121.3(3)
C15 C16 H16A 119.4
C11 C16 H16A 119.4
C18 C17 C22 121.9(3)
C18 C17 H17A 119.1
C22 C17 H17A 119.1
C17 C18 C19 120.3(4)
C17 C18 H18A 119.9
C19 C18 H18A 119.9
C20 C19 C18 120.4(4)
C20 C19 H19A 119.8
C18 C19 H19A 119.8
C19 C20 C21 121.7(3)
C19 C20 H20A 119.2
C21 C20 H20A 119.2
C26 C21 C20 122.8(3)
C26 C21 C22 118.5(4)
C20 C21 C22 118.7(4)
C23 C22 C17 124.4(3)
C23 C22 C21 118.6(3)
C17 C22 C21 117.1(4)
C22 C23 C24 121.9(3)
C22 C23 C1 120.3(3)
C24 C23 C1 117.7(3)
C27 C24 C23 123.2(3)
C27 C24 C25 118.2(3)
C23 C24 C25 118.5(4)
C26 C25 C30 122.1(3)
C26 C25 C24 119.4(3)
C30 C25 C24 118.5(4)
C25 C26 C21 123.1(3)
C25 C26 H26A 118.4
C21 C26 H26A 118.4
C28 C27 C24 121.4(3)
C28 C27 H27A 119.3
C24 C27 H27A 119.3
C27 C28 C29 119.8(4)
C27 C28 H28A 120.1
C29 C28 H28A 120.1
C30 C29 C28 121.2(4)
C30 C29 H29A 119.4
C28 C29 H29A 119.4
C29 C30 C25 120.8(4)
C29 C30 H30A 119.6
C25 C30 H30A 119.6

loop_
_geom_bond_atom_site_label_1
_geom_bond_atom_site_label_2
_geom_bond_distance
O1 C8 1.377(3)
O1 C10 1.434(3)
N1 C1 1.319(4)
N1 C5 1.382(3)
C1 C2 1.404(4)
C1 C23 1.514(4)
C2 C3 1.374(3)
C2 H2A 0.9300
C3 C4 1.416(4)
C3 C11 1.482(4)
C4 C5 1.411(4)
C4 C9 1.435(3)
C5 C6 1.415(4)
C6 C7 1.370(4)
C6 H6A 0.9300
C7 C8 1.407(4)
C7 H7A 0.9300
C8 C9 1.361(4)
C9 H9A 0.9300
C10 H10A 0.9600
C10 H10B 0.9600
C10 H10C 0.9600
C11 C16 1.391(4)
C11 C12 1.392(3)
C12 C13 1.379(4)
C12 H12A 0.9300
C13 C14 1.373(4)
C13 H13A 0.9300
C14 C15 1.392(4)
C14 H14A 0.9300
C15 C16 1.371(4)
C15 H15A 0.9300
C16 H16A 0.9300
C17 C18 1.362(5)
C17 C22 1.425(4)
C17 H17A 0.9300
C18 C19 1.418(4)
C18 H18A 0.9300
C19 C20 1.342(4)
C19 H19A 0.9300
C20 C21 1.426(4)
C20 H20A 0.9300
C21 C26 1.399(4)
C21 C22 1.450(4)
C22 C23 1.396(4)
C23 C24 1.419(4)
C24 C27 1.413(4)
C24 C25 1.433(4)
C25 C26 1.373(4)
C25 C30 1.431(4)
C26 H26A 0.9300
C27 C28 1.359(4)
C27 H27A 0.9300
C28 C29 1.417(4)
C28 H28A 0.9300
C29 C30 1.333(5)
C29 H29A 0.9300
C30 H30A 0.9300

loop_
_geom_torsion_atom_site_label_1
_geom_torsion_atom_site_label_2
_geom_torsion_atom_site_label_3
_geom_torsion_atom_site_label_4
_geom_torsion
C5 N1 C1 C2 2.7(5)
C5 N1 C1 C23 -179.2(3)
N1 C1 C2 C3 -2.9(6)
C23 C1 C2 C3 179.0(3)
C1 C2 C3 C4 1.3(5)
C1 C2 C3 C11 -178.7(3)
C2 C3 C4 C5 0.1(5)
C11 C3 C4 C5 -179.9(3)
C2 C3 C4 C9 -177.5(3)
C11 C3 C4 C9 2.6(5)
C1 N1 C5 C4 -1.2(5)
C1 N1 C5 C6 177.7(3)
C3 C4 C5 N1 -0.1(5)
C9 C4 C5 N1 177.5(3)
C3 C4 C5 C6 -179.0(3)
C9 C4 C5 C6 -1.4(5)
N1 C5 C6 C7 -178.8(3)
C4 C5 C6 C7 0.2(5)
C5 C6 C7 C8 0.9(5)
C10 O1 C8 C9 -4.1(5)
C10 O1 C8 C7 177.5(3)
C6 C7 C8 C9 -0.9(6)
C6 C7 C8 O1 177.7(3)
O1 C8 C9 C4 -178.7(3)
C7 C8 C9 C4 -0.4(5)
C5 C4 C9 C8 1.5(4)
C3 C4 C9 C8 179.0(4)
C2 C3 C11 C16 54.5(5)
C4 C3 C11 C16 -125.6(3)
C2 C3 C11 C12 -125.2(3)
C4 C3 C11 C12 54.8(5)
C16 C11 C12 C13 0.0(5)
C3 C11 C12 C13 179.7(3)
C11 C12 C13 C14 -0.3(6)
C12 C13 C14 C15 1.1(6)
C13 C14 C15 C16 -1.6(6)
C14 C15 C16 C11 1.3(6)
C12 C11 C16 C15 -0.5(5)
C3 C11 C16 C15 179.8(3)
C22 C17 C18 C19 0.0(6)
C17 C18 C19 C20 -0.9(6)
C18 C19 C20 C21 0.8(6)
C19 C20 C21 C26 179.7(4)
C19 C20 C21 C22 0.1(6)
C18 C17 C22 C23 -178.1(4)
C18 C17 C22 C21 0.9(5)
C26 C21 C22 C23 -1.4(5)
C20 C21 C22 C23 178.2(4)
C26 C21 C22 C17 179.4(3)
C20 C21 C22 C17 -1.0(5)
C17 C22 C23 C24 -178.9(3)
C21 C22 C23 C24 2.0(5)
C17 C22 C23 C1 3.9(5)
C21 C22 C23 C1 -175.2(3)
N1 C1 C23 C22 -66.6(4)
C2 C1 C23 C22 111.5(4)
N1 C1 C23 C24 116.1(4)
C2 C1 C23 C24 -65.8(4)
C22 C23 C24 C27 177.8(4)
C1 C23 C24 C27 -4.9(5)
C22 C23 C24 C25 -1.4(5)
C1 C23 C24 C25 175.8(3)
C27 C24 C25 C26 -179.0(4)
C23 C24 C25 C26 0.3(5)
C27 C24 C25 C30 2.1(5)
C23 C24 C25 C30 -178.6(3)
C30 C25 C26 C21 179.1(4)
C24 C25 C26 C21 0.3(6)
C20 C21 C26 C25 -179.3(4)
C22 C21 C26 C25 0.3(5)
C23 C24 C27 C28 179.4(4)
C25 C24 C27 C28 -1.3(6)
C24 C27 C28 C29 0.1(6)
C27 C28 C29 C30 0.3(7)
C28 C29 C30 C25 0.5(7)
C26 C25 C30 C29 179.4(5)
C24 C25 C30 C29 -1.7(6)
